data_4121476
loop_
_publ_author_name
'Talbot, Eric P. A.'
'Fernandes, Talita de A'
'McKenna, Jeffrey M.'
'Toste, F. Dean'

_publ_section_title
;
 Asymmetric palladium-catalyzed directed intermolecular fluoroarylation of
 styrenes.
;
_journal_issue 11
_journal_name_full 'Journal of the American Chemical Society'
_journal_page_first 4101
_journal_page_last 4104
_journal_paper_doi 10.1021/ja412881j
_journal_volume 136
_journal_year 2014
_chemical_absolute_configuration ad
_chemical_formula_sum 'C21 H17 Br F N O'
_chemical_formula_weight 398.27
_chemical_name_common TAF89C
_chemical_name_systematic
; 
 toste97 
;
_space_group.centring_type P

_space_group_crystal_system monoclinic
_space_group_IT_number 4
_space_group_name_Hall 'P 2yb'
_space_group_name_H-M_alt 'P 1 21 1'
_symmetry_space_group_name_Hall 'P 2yb'
_symmetry_space_group_name_H-M 'P 1 21 1'
_atom_sites_solution_hydrogens geom
_atom_sites_solution_primary iterative
_atom_sites_solution_secondary difmap
_audit_creation_method SHELXL-2014
_cell_angle_alpha 90
_cell_angle_beta 92.918(2)
_cell_angle_gamma 90
_cell_formula_units_Z 4
_cell_length_a 5.0571(2)
_cell_length_b 21.8253(8)
_cell_length_c 15.7019(6)
_cell_measurement_reflns_used 9877
_cell_measurement_temperature 100(2)
_cell_measurement_theta_max 25.39
_cell_measurement_theta_min 2.27
_cell_volume 1730.81(11)
_computing_cell_refinement 'Bruker SAINT'
_computing_data_collection 'Bruker APEX2'
_computing_data_reduction 'Bruker SAINT'
_computing_molecular_graphics ORTEP-32
_computing_publication_material WinGX
_computing_structure_refinement SHELXL-2014
_computing_structure_solution SHELXT
_diffrn_ambient_temperature 100(2)
_diffrn_detector_area_resol_mean 8.366
_diffrn_measured_fraction_theta_full 0.999
_diffrn_measured_fraction_theta_max 0.998
_diffrn_measurement_device_type 'Bruker APEX-II CCD'
_diffrn_measurement_method 'phi and omega scans'
_diffrn_radiation_type MoK\a
_diffrn_radiation_wavelength 0.71073
_diffrn_reflns_av_R_equivalents 0.0356
_diffrn_reflns_av_unetI/netI 0.0516
_diffrn_reflns_Laue_measured_fraction_full 0.999
_diffrn_reflns_Laue_measured_fraction_max 0.998
_diffrn_reflns_limit_h_max 6
_diffrn_reflns_limit_h_min -6
_diffrn_reflns_limit_k_max 26
_diffrn_reflns_limit_k_min -23
_diffrn_reflns_limit_l_max 18
_diffrn_reflns_limit_l_min -18
_diffrn_reflns_number 21571
_diffrn_reflns_point_group_measured_fraction_full 0.969
_diffrn_reflns_point_group_measured_fraction_max 0.964
_diffrn_reflns_theta_full 25.000
_diffrn_reflns_theta_max 25.389
_diffrn_reflns_theta_min 1.599
_diffrn_source 'microfocus sealed tube'
_exptl_absorpt_coefficient_mu 2.393
_exptl_absorpt_correction_T_max 0.928
_exptl_absorpt_correction_T_min 0.819
_exptl_absorpt_correction_type multi-scan
_exptl_absorpt_process_details SADABS
_exptl_crystal_colour colorless
_exptl_crystal_density_diffrn 1.528
_exptl_crystal_description plate
_exptl_crystal_F_000 808
_exptl_crystal_size_max 0.060
_exptl_crystal_size_mid 0.030
_exptl_crystal_size_min 0.020
_refine_diff_density_max 0.403
_refine_diff_density_min -0.454
_refine_diff_density_rms 0.057
_refine_ls_abs_structure_details
; 
 Flack x determined using 2414 quotients [(I+)-(I-)]/[(I+)+(I-)] 
 (Parsons, Flack and Wagner, Acta Cryst. B69 (2013) 249-259). 
;
_refine_ls_abs_structure_Flack 0.018(4)
_refine_ls_extinction_method none
_refine_ls_goodness_of_fit_ref 1.014
_refine_ls_hydrogen_treatment constr
_refine_ls_matrix_type full
_refine_ls_number_parameters 451
_refine_ls_number_reflns 6104
_refine_ls_number_restraints 1
_refine_ls_restrained_S_all 1.014
_refine_ls_R_factor_all 0.0349
_refine_ls_R_factor_gt 0.0291
_refine_ls_shift/su_max 0.000
_refine_ls_shift/su_mean 0.000
_refine_ls_structure_factor_coef Fsqd
_refine_ls_weighting_details 'w=1/[\s^2^(Fo^2^)+(0.0145P)^2^] where P=(Fo^2^+2Fc^2^)/3'
_refine_ls_weighting_scheme calc
_refine_ls_wR_factor_gt 0.0518
_refine_ls_wR_factor_ref 0.0531
_reflns_Friedel_coverage 0.879
_reflns_Friedel_fraction_full 0.937
_reflns_Friedel_fraction_max 0.929
_reflns_number_gt 5518
_reflns_number_total 6104
_reflns_threshold_expression 'I > 2\s(I)'
_cod_data_source_file ja412881j_si_002.cif
_cod_data_source_block toste97
_cod_depositor_comments
;
The following automatic conversions were performed:

'_space_group.centring_type' value 'primitive' was replaced with the
value 'P' as specified in the replacement file
'/home/antanas/src/cod-tools/trunk/data/replacement-values/replacement_values.lst'.

Automatic conversion script
Id: cif_fix_values 5642 2017-10-24 12:04:52Z antanas 
;
_cod_database_code 4121476
_shelx_space_group_comment
; 
The symmetry employed for this shelxl refinement is uniquely defined 
by the following loop, which should always be used as a source of 
symmetry information in preference to the above space-group names. 
They are only intended as comments. 
;
_shelx_estimated_absorpt_t_min 0.870
_shelx_estimated_absorpt_t_max 0.954
_shelxl_version_number 2014-1

loop_
_space_group_symop_operation_xyz
'x, y, z'
'-x, y+1/2, -z'

loop_
_atom_site_label
_atom_site_type_symbol
_atom_site_fract_x
_atom_site_fract_y
_atom_site_fract_z
_atom_site_U_iso_or_equiv
_atom_site_adp_type
_atom_site_occupancy
_atom_site_site_symmetry_order
_atom_site_calc_flag
_atom_site_refinement_flags_posn
_atom_site_refinement_flags_adp
C1 C -0.4411(9) 0.4674(2) 0.1092(3) 0.0169(11) Uani 1 1 d . .
C2 C -0.3166(10) 0.5237(2) 0.1189(3) 0.0189(11) Uani 1 1 d . .
H2 H -0.3725 0.5565 0.0826 0.023 Uiso 1 1 calc R U
C3 C -0.1124(10) 0.5336(2) 0.1799(3) 0.0184(11) Uani 1 1 d . .
H3 H -0.0273 0.5724 0.1850 0.022 Uiso 1 1 calc R U
C4 C -0.0371(9) 0.4855(2) 0.2328(3) 0.0149(11) Uani 1 1 d . .
C5 C -0.1568(9) 0.4288(2) 0.2257(3) 0.0177(10) Uani 1 1 d . .
H5 H -0.1024 0.3964 0.2630 0.021 Uiso 1 1 calc R U
C6 C -0.3572(9) 0.41986(19) 0.1636(3) 0.0175(10) Uani 1 1 d . .
H6 H -0.4389 0.3808 0.1579 0.021 Uiso 1 1 calc R U
C7 C -0.6569(9) 0.45817(19) 0.0408(3) 0.0163(10) Uani 1 1 d . .
H7A H -0.7708 0.4951 0.0374 0.020 Uiso 1 1 calc R U
H7B H -0.7682 0.4230 0.0565 0.020 Uiso 1 1 calc R U
C8 C -0.5488(8) 0.44627(18) -0.0462(3) 0.0160(10) Uani 1 1 d . .
H8 H -0.4132 0.4781 -0.0579 0.019 Uiso 1 1 calc R U
C9 C -0.7589(9) 0.44587(19) -0.1180(3) 0.0145(10) Uani 1 1 d . .
C10 C -0.8242(9) 0.39173(19) -0.1602(3) 0.0184(10) Uani 1 1 d . .
H10 H -0.7297 0.3553 -0.1453 0.022 Uiso 1 1 calc R U
C11 C -1.0242(9) 0.3897(2) -0.2235(3) 0.0218(11) Uani 1 1 d . .
H11 H -1.0666 0.3520 -0.2512 0.026 Uiso 1 1 calc R U
C12 C -1.1614(10) 0.4417(2) -0.2465(3) 0.0203(11) Uani 1 1 d . .
H12 H -1.2994 0.4401 -0.2898 0.024 Uiso 1 1 calc R U
C13 C -1.0979(8) 0.4969(2) -0.2061(2) 0.0169(9) Uani 1 1 d . .
H13 H -1.1916 0.5331 -0.2225 0.020 Uiso 1 1 calc R U
C14 C -0.8985(8) 0.4995(2) -0.1419(2) 0.0114(8) Uani 1 1 d . .
C15 C -0.8227(8) 0.56069(18) -0.1039(3) 0.0134(9) Uani 1 1 d . .
C16 C -1.0069(8) 0.65871(18) -0.0546(2) 0.0101(9) Uani 1 1 d . .
C17 C -1.1927(9) 0.6805(2) 0.0000(3) 0.0158(11) Uani 1 1 d . .
H17 H -1.3261 0.6538 0.0190 0.019 Uiso 1 1 calc R U
C18 C -1.1842(10) 0.7408(2) 0.0268(3) 0.0210(12) Uani 1 1 d . .
H18 H -1.3110 0.7554 0.0645 0.025 Uiso 1 1 calc R U
C19 C -0.9914(10) 0.7799(2) -0.0012(3) 0.0193(11) Uani 1 1 d . .
H19 H -0.9860 0.8215 0.0168 0.023 Uiso 1 1 calc R U
C20 C -0.8086(10) 0.7581(2) -0.0550(3) 0.0182(11) Uani 1 1 d . .
H20 H -0.6756 0.7849 -0.0739 0.022 Uiso 1 1 calc R U
C21 C -0.8137(9) 0.69852(18) -0.0821(3) 0.0153(10) Uani 1 1 d . .
H21 H -0.6856 0.6843 -0.1197 0.018 Uiso 1 1 calc R U
C22 C -0.0458(8) 0.7103(2) 0.4059(2) 0.0160(10) Uani 1 1 d . .
C23 C -0.1415(9) 0.6556(2) 0.3692(3) 0.0189(11) Uani 1 1 d . .
H23 H -0.0649 0.6177 0.3871 0.023 Uiso 1 1 calc R U
C24 C -0.3465(10) 0.6561(2) 0.3072(3) 0.0224(12) Uani 1 1 d . .
H24 H -0.4114 0.6187 0.2833 0.027 Uiso 1 1 calc R U
C25 C -0.4555(9) 0.7108(2) 0.2804(3) 0.0195(11) Uani 1 1 d . .
C26 C -0.3671(9) 0.7663(2) 0.3156(3) 0.0206(11) Uani 1 1 d . .
H26 H -0.4440 0.8041 0.2972 0.025 Uiso 1 1 calc R U
C27 C -0.1630(10) 0.7646(2) 0.3783(3) 0.0184(11) Uani 1 1 d . .
H27 H -0.1019 0.8020 0.4032 0.022 Uiso 1 1 calc R U
C28 C 0.1758(8) 0.7116(2) 0.4740(2) 0.0165(9) Uani 1 1 d . .
H28A H 0.2904 0.7474 0.4642 0.020 Uiso 1 1 calc R U
H28B H 0.2849 0.6742 0.4688 0.020 Uiso 1 1 calc R U
C29 C 0.0799(8) 0.71497(19) 0.5637(2) 0.0166(9) Uani 1 1 d . .
H29 H -0.0625 0.7467 0.5655 0.020 Uiso 1 1 calc R U
C30 C 0.2960(9) 0.73036(18) 0.6293(3) 0.0124(10) Uani 1 1 d . .
C31 C 0.3904(9) 0.68673(19) 0.6878(3) 0.0184(11) Uani 1 1 d . .
H31 H 0.3090 0.6475 0.6882 0.022 Uiso 1 1 calc R U
C32 C 0.5988(9) 0.6990(2) 0.7452(3) 0.0201(11) Uani 1 1 d . .
H32 H 0.6638 0.6676 0.7826 0.024 Uiso 1 1 calc R U
C33 C 0.7131(10) 0.7557(2) 0.7490(3) 0.0214(12) Uani 1 1 d . .
H33 H 0.8537 0.7642 0.7897 0.026 Uiso 1 1 calc R U
C34 C 0.6210(8) 0.80082(19) 0.6925(3) 0.0148(10) Uani 1 1 d . .
H34 H 0.6976 0.8406 0.6952 0.018 Uiso 1 1 calc R U
C35 C 0.4176(8) 0.78826(19) 0.6321(3) 0.0132(10) Uani 1 1 d . .
C36 C 0.3230(8) 0.83900(17) 0.5734(2) 0.0125(9) Uani 1 1 d . .
C37 C 0.4822(9) 0.9298(2) 0.4976(3) 0.0120(10) Uani 1 1 d . .
C38 C 0.2852(10) 0.9707(2) 0.5170(3) 0.0160(11) Uani 1 1 d . .
H38 H 0.1622 0.9603 0.5584 0.019 Uiso 1 1 calc R U
C39 C 0.2682(10) 1.0263(2) 0.4763(3) 0.0202(11) Uani 1 1 d . .
H39 H 0.1314 1.0541 0.4894 0.024 Uiso 1 1 calc R U
C40 C 0.4464(9) 1.04255(19) 0.4165(3) 0.0213(12) Uani 1 1 d . .
H40 H 0.4326 1.0812 0.3889 0.026 Uiso 1 1 calc R U
C41 C 0.6441(9) 1.0024(2) 0.3972(3) 0.0233(11) Uani 1 1 d . .
H41 H 0.7677 1.0135 0.3563 0.028 Uiso 1 1 calc R U
C42 C 0.6642(9) 0.9454(2) 0.4373(3) 0.0189(11) Uani 1 1 d . .
H42 H 0.8003 0.9176 0.4238 0.023 Uiso 1 1 calc R U
N1 N -1.0266(6) 0.59728(13) -0.0848(2) 0.0122(8) Uani 1 1 d . .
H1 H -1.1867 0.5817 -0.0917 0.015 Uiso 1 1 calc R U
N2 N 0.5173(6) 0.87384(14) 0.5420(2) 0.0126(8) Uani 1 1 d . .
H2A H 0.6807 0.8603 0.5499 0.015 Uiso 1 1 calc R U
O1 O -0.5913(6) 0.57599(13) -0.09208(19) 0.0191(7) Uani 1 1 d . .
O2 O 0.0862(5) 0.84893(12) 0.55722(18) 0.0180(7) Uani 1 1 d . .
F1 F -0.4266(5) 0.38840(11) -0.04174(15) 0.0257(6) Uani 1 1 d . .
F2 F -0.0275(5) 0.65718(10) 0.58307(15) 0.0245(6) Uani 1 1 d . .
Br1 Br 0.23803(9) 0.49792(2) 0.31890(3) 0.02146(13) Uani 1 1 d . .
Br2 Br -0.72503(10) 0.71186(2) 0.19126(3) 0.02916(15) Uani 1 1 d . .

loop_
_atom_site_aniso_label
_atom_site_aniso_U_11
_atom_site_aniso_U_22
_atom_site_aniso_U_33
_atom_site_aniso_U_23
_atom_site_aniso_U_13
_atom_site_aniso_U_12
C1 0.017(3) 0.023(3) 0.011(2) 0.0021(19) 0.004(2) 0.006(2)
C2 0.023(3) 0.017(3) 0.016(3) 0.0071(19) 0.002(2) 0.003(2)
C3 0.019(3) 0.019(3) 0.018(3) 0.0039(19) 0.004(2) -0.003(2)
C4 0.011(2) 0.021(3) 0.013(2) 0.0026(19) 0.0024(19) 0.009(2)
C5 0.020(3) 0.017(3) 0.016(2) 0.0027(19) 0.002(2) 0.007(2)
C6 0.018(3) 0.011(2) 0.024(3) -0.0006(18) 0.007(2) 0.003(2)
C7 0.016(3) 0.014(2) 0.019(2) 0.0003(18) 0.004(2) 0.0029(19)
C8 0.015(2) 0.014(2) 0.019(2) 0.0016(18) 0.003(2) 0.004(2)
C9 0.014(3) 0.015(3) 0.015(2) -0.0002(19) 0.008(2) -0.001(2)
C10 0.023(3) 0.012(2) 0.021(3) 0.0049(19) 0.004(2) 0.002(2)
C11 0.024(3) 0.020(3) 0.022(3) -0.009(2) 0.005(2) -0.008(2)
C12 0.017(3) 0.026(3) 0.018(3) -0.007(2) 0.000(2) -0.002(2)
C13 0.017(2) 0.018(2) 0.016(2) 0.003(2) 0.0022(18) 0.002(2)
C14 0.010(2) 0.011(2) 0.014(2) 0.001(2) 0.0055(17) -0.001(2)
C15 0.009(2) 0.016(2) 0.015(2) -0.0004(18) 0.0010(18) 0.0009(19)
C16 0.008(2) 0.011(2) 0.011(2) 0.0025(17) -0.0046(18) 0.0018(18)
C17 0.015(3) 0.011(3) 0.021(3) 0.0002(19) 0.000(2) -0.003(2)
C18 0.018(3) 0.022(3) 0.023(3) -0.006(2) 0.000(2) -0.001(2)
C19 0.021(3) 0.011(2) 0.025(3) -0.001(2) -0.004(2) -0.002(2)
C20 0.015(3) 0.018(3) 0.022(3) 0.005(2) 0.000(2) -0.008(2)
C21 0.017(3) 0.010(3) 0.019(2) 0.0012(17) 0.0036(19) 0.0012(19)
C22 0.015(2) 0.019(2) 0.015(2) 0.001(2) 0.0059(18) 0.002(2)
C23 0.024(3) 0.016(3) 0.018(3) 0.002(2) 0.008(2) -0.002(2)
C24 0.026(3) 0.023(3) 0.019(3) -0.005(2) 0.004(2) -0.008(2)
C25 0.016(3) 0.029(3) 0.014(2) 0.000(2) 0.0035(19) -0.008(2)
C26 0.015(3) 0.021(3) 0.026(3) 0.003(2) 0.007(2) 0.002(2)
C27 0.020(3) 0.014(3) 0.022(3) 0.000(2) 0.003(2) -0.007(2)
C28 0.019(2) 0.015(2) 0.016(2) -0.003(2) 0.0030(18) 0.001(2)
C29 0.020(2) 0.012(2) 0.018(2) -0.001(2) 0.0082(18) -0.004(2)
C30 0.013(3) 0.009(3) 0.015(2) -0.0027(18) 0.0050(19) 0.0024(19)
C31 0.020(3) 0.013(2) 0.024(3) 0.0018(19) 0.014(2) 0.007(2)
C32 0.022(3) 0.023(3) 0.016(2) 0.0084(19) 0.006(2) 0.013(2)
C33 0.014(3) 0.033(3) 0.016(3) -0.004(2) -0.001(2) 0.004(2)
C34 0.013(2) 0.017(2) 0.015(2) 0.0017(18) 0.0022(19) 0.0009(19)
C35 0.010(2) 0.013(2) 0.017(2) 0.0034(18) 0.0063(19) 0.005(2)
C36 0.009(2) 0.012(2) 0.015(2) -0.0045(17) -0.0018(18) 0.0022(18)
C37 0.012(3) 0.010(2) 0.014(2) 0.0006(19) -0.0063(19) -0.004(2)
C38 0.014(3) 0.017(3) 0.017(3) -0.001(2) 0.002(2) -0.002(2)
C39 0.022(3) 0.015(3) 0.023(3) -0.002(2) 0.000(2) 0.004(2)
C40 0.028(3) 0.008(2) 0.028(3) 0.0052(19) -0.004(2) -0.003(2)
C41 0.020(3) 0.025(3) 0.025(2) 0.009(2) 0.004(2) -0.007(3)
C42 0.016(3) 0.016(3) 0.025(3) -0.001(2) 0.003(2) 0.002(2)
N1 0.0081(19) 0.0084(19) 0.0201(19) -0.0006(14) 0.0003(15) -0.0003(14)
N2 0.0039(18) 0.015(2) 0.019(2) 0.0007(15) 0.0007(15) 0.0026(15)
O1 0.0067(17) 0.0146(16) 0.0357(19) -0.0032(13) -0.0014(14) 0.0010(13)
O2 0.0075(16) 0.0136(16) 0.0327(18) 0.0050(13) -0.0029(14) -0.0004(13)
F1 0.0312(16) 0.0186(14) 0.0270(14) -0.0001(11) -0.0006(13) 0.0164(12)
F2 0.0316(17) 0.0146(14) 0.0277(15) 0.0006(11) 0.0072(13) -0.0093(12)
Br1 0.0158(3) 0.0295(3) 0.0189(2) 0.0001(2) -0.0002(2) 0.0017(2)
Br2 0.0196(3) 0.0483(4) 0.0194(3) 0.0020(2) -0.0003(2) -0.0045(3)

loop_
_atom_type_symbol
_atom_type_description
_atom_type_scat_dispersion_real
_atom_type_scat_dispersion_imag
_atom_type_scat_source
C C 0.0033 0.0016 'International Tables Vol C Tables 4.2.6.8 and 6.1.1.4'
H H 0.0000 0.0000 'International Tables Vol C Tables 4.2.6.8 and 6.1.1.4'
N N 0.0061 0.0033 'International Tables Vol C Tables 4.2.6.8 and 6.1.1.4'
O O 0.0106 0.0060 'International Tables Vol C Tables 4.2.6.8 and 6.1.1.4'
F F 0.0171 0.0103 'International Tables Vol C Tables 4.2.6.8 and 6.1.1.4'
Br Br -0.2901 2.4595 'International Tables Vol C Tables 4.2.6.8 and 6.1.1.4'

loop_
_geom_angle_atom_site_label_1
_geom_angle_atom_site_label_2
_geom_angle_atom_site_label_3
_geom_angle
C2 C1 C6 118.0(5)
C2 C1 C7 120.4(4)
C6 C1 C7 121.6(4)
C1 C2 C3 122.2(4)
C1 C2 H2 118.9
C3 C2 H2 118.9
C4 C3 C2 117.9(4)
C4 C3 H3 121.1
C2 C3 H3 121.1
C5 C4 C3 121.9(4)
C5 C4 Br1 119.0(3)
C3 C4 Br1 119.1(4)
C4 C5 C6 119.1(4)
C4 C5 H5 120.5
C6 C5 H5 120.5
C5 C6 C1 121.0(4)
C5 C6 H6 119.5
C1 C6 H6 119.5
C1 C7 C8 112.6(4)
C1 C7 H7A 109.1
C8 C7 H7A 109.1
C1 C7 H7B 109.1
C8 C7 H7B 109.1
H7A C7 H7B 107.8
F1 C8 C9 108.8(3)
F1 C8 C7 106.7(3)
C9 C8 C7 113.6(3)
F1 C8 H8 109.2
C9 C8 H8 109.2
C7 C8 H8 109.2
C10 C9 C14 118.5(4)
C10 C9 C8 120.2(4)
C14 C9 C8 121.3(4)
C11 C10 C9 121.3(4)
C11 C10 H10 119.4
C9 C10 H10 119.4
C12 C11 C10 120.3(4)
C12 C11 H11 119.8
C10 C11 H11 119.8
C11 C12 C13 119.7(5)
C11 C12 H12 120.1
C13 C12 H12 120.1
C14 C13 C12 120.5(4)
C14 C13 H13 119.8
C12 C13 H13 119.8
C13 C14 C9 119.7(4)
C13 C14 C15 118.9(4)
C9 C14 C15 121.2(4)
O1 C15 N1 122.8(4)
O1 C15 C14 121.7(4)
N1 C15 C14 115.5(4)
C17 C16 C21 119.1(4)
C17 C16 N1 119.4(4)
C21 C16 N1 121.5(4)
C18 C17 C16 120.2(4)
C18 C17 H17 119.9
C16 C17 H17 119.9
C17 C18 C19 120.1(5)
C17 C18 H18 119.9
C19 C18 H18 119.9
C20 C19 C18 119.4(5)
C20 C19 H19 120.3
C18 C19 H19 120.3
C21 C20 C19 121.3(4)
C21 C20 H20 119.3
C19 C20 H20 119.3
C20 C21 C16 119.9(4)
C20 C21 H21 120.0
C16 C21 H21 120.0
C27 C22 C23 117.9(4)
C27 C22 C28 119.8(4)
C23 C22 C28 122.4(4)
C24 C23 C22 120.8(4)
C24 C23 H23 119.6
C22 C23 H23 119.6
C25 C24 C23 119.8(5)
C25 C24 H24 120.1
C23 C24 H24 120.1
C24 C25 C26 121.2(4)
C24 C25 Br2 119.8(4)
C26 C25 Br2 118.9(4)
C27 C26 C25 118.0(4)
C27 C26 H26 121.0
C25 C26 H26 121.0
C22 C27 C26 122.3(4)
C22 C27 H27 118.8
C26 C27 H27 118.8
C22 C28 C29 113.5(3)
C22 C28 H28A 108.9
C29 C28 H28A 108.9
C22 C28 H28B 108.9
C29 C28 H28B 108.9
H28A C28 H28B 107.7
F2 C29 C30 109.0(3)
F2 C29 C28 107.5(3)
C30 C29 C28 113.1(3)
F2 C29 H29 109.0
C30 C29 H29 109.0
C28 C29 H29 109.0
C31 C30 C35 117.4(4)
C31 C30 C29 120.9(4)
C35 C30 C29 121.7(4)
C32 C31 C30 121.7(4)
C32 C31 H31 119.2
C30 C31 H31 119.2
C33 C32 C31 120.8(4)
C33 C32 H32 119.6
C31 C32 H32 119.6
C32 C33 C34 119.2(4)
C32 C33 H33 120.4
C34 C33 H33 120.4
C33 C34 C35 120.5(4)
C33 C34 H34 119.7
C35 C34 H34 119.7
C34 C35 C30 120.4(4)
C34 C35 C36 118.3(4)
C30 C35 C36 121.2(4)
O2 C36 N2 122.8(4)
O2 C36 C35 122.2(4)
N2 C36 C35 115.0(4)
C38 C37 C42 120.0(4)
C38 C37 N2 121.5(4)
C42 C37 N2 118.4(4)
C39 C38 C37 119.8(4)
C39 C38 H38 120.1
C37 C38 H38 120.1
C38 C39 C40 121.1(4)
C38 C39 H39 119.5
C40 C39 H39 119.5
C41 C40 C39 119.6(4)
C41 C40 H40 120.2
C39 C40 H40 120.2
C40 C41 C42 120.4(4)
C40 C41 H41 119.8
C42 C41 H41 119.8
C41 C42 C37 119.2(4)
C41 C42 H42 120.4
C37 C42 H42 120.4
C15 N1 C16 126.1(3)
C15 N1 H1 116.9
C16 N1 H1 116.9
C36 N2 C37 126.1(4)
C36 N2 H2A 116.9
C37 N2 H2A 116.9

loop_
_geom_bond_atom_site_label_1
_geom_bond_atom_site_label_2
_geom_bond_distance
C1 C2 1.384(6)
C1 C6 1.397(6)
C1 C7 1.505(6)
C2 C3 1.390(7)
C2 H2 0.9500
C3 C4 1.381(6)
C3 H3 0.9500
C4 C5 1.379(6)
C4 Br1 1.910(5)
C5 C6 1.384(6)
C5 H5 0.9500
C6 H6 0.9500
C7 C8 1.518(5)
C7 H7A 0.9900
C7 H7B 0.9900
C8 F1 1.406(4)
C8 C9 1.509(6)
C8 H8 1.0000
C9 C10 1.386(6)
C9 C14 1.407(6)
C10 C11 1.383(6)
C10 H10 0.9500
C11 C12 1.369(6)
C11 H11 0.9500
C12 C13 1.393(6)
C12 H12 0.9500
C13 C14 1.390(5)
C13 H13 0.9500
C14 C15 1.505(6)
C15 O1 1.222(5)
C15 N1 1.350(5)
C16 C17 1.387(6)
C16 C21 1.393(6)
C16 N1 1.424(5)
C17 C18 1.382(6)
C17 H17 0.9500
C18 C19 1.384(6)
C18 H18 0.9500
C19 C20 1.369(6)
C19 H19 0.9500
C20 C21 1.368(6)
C20 H20 0.9500
C21 H21 0.9500
C22 C27 1.384(6)
C22 C23 1.401(6)
C22 C28 1.509(6)
C23 C24 1.386(7)
C23 H23 0.9500
C24 C25 1.371(7)
C24 H24 0.9500
C25 C26 1.395(7)
C25 Br2 1.904(5)
C26 C27 1.391(7)
C26 H26 0.9500
C27 H27 0.9500
C28 C29 1.515(5)
C28 H28A 0.9900
C28 H28B 0.9900
C29 F2 1.413(4)
C29 C30 1.501(6)
C29 H29 1.0000
C30 C31 1.391(6)
C30 C35 1.405(6)
C31 C32 1.378(6)
C31 H31 0.9500
C32 C33 1.366(6)
C32 H32 0.9500
C33 C34 1.390(6)
C33 H33 0.9500
C34 C35 1.391(6)
C34 H34 0.9500
C35 C36 1.503(6)
C36 O2 1.231(5)
C36 N2 1.356(5)
C37 C38 1.383(6)
C37 C42 1.395(6)
C37 N2 1.413(5)
C38 C39 1.373(6)
C38 H38 0.9500
C39 C40 1.380(6)
C39 H39 0.9500
C40 C41 1.375(6)
C40 H40 0.9500
C41 C42 1.395(7)
C41 H41 0.9500
C42 H42 0.9500
N1 H1 0.8800
N2 H2A 0.8800
